data_7134029
loop_
_publ_author_name
'Goel, Komal'
'Gedu, Satyanarayana'

_publ_section_title
;
 A Rapid Pathway to Molecular Complexity: Palladium-Catalyzed Six-Fold
 Domino Process to Access Polycyclic Frameworks**
;
_journal_name_full 'Chemical Communications'
_journal_paper_doi 10.1039/D4CC05380J
_journal_year 2024
_chemical_formula_moiety 'C46 H34 O4'
_chemical_formula_sum 'C46 H34 O4'
_chemical_formula_weight 650.73
_space_group_crystal_system orthorhombic
_space_group_IT_number 60
_space_group_name_Hall '-P 2n 2ab'
_space_group_name_H-M_alt 'P b c n'
_atom_sites_solution_hydrogens geom
_atom_sites_solution_primary dual
_audit_creation_date 2024-06-18
_audit_creation_method
;
Olex2 1.5-alpha
(compiled 2024.02.16 svn.r378c4104 for OlexSys, GUI svn.r6928)
;
_audit_update_record
;
2024-07-04 deposited with the CCDC.	2024-12-02 downloaded from the CCDC.
;
_cell_angle_alpha 90
_cell_angle_beta 90
_cell_angle_gamma 90
_cell_formula_units_Z 8
_cell_length_a 33.896(3)
_cell_length_b 12.2890(10)
_cell_length_c 16.7731(15)
_cell_measurement_reflns_used 5618
_cell_measurement_temperature 298
_cell_measurement_theta_max 23.48
_cell_measurement_theta_min 2.38
_cell_volume 6986.8(10)
_computing_cell_refinement 'SAINT V8.40B (?, 2016)'
_computing_data_reduction 'SAINT V8.40B (?, 2016)'
_computing_molecular_graphics 'Olex2 1.5-alpha (Dolomanov et al., 2009)'
_computing_publication_material 'Olex2 1.5-alpha (Dolomanov et al., 2009)'
_computing_structure_refinement 'XL  (Sheldrick, 2008)'
_computing_structure_solution 'SHELXT 2018/2 (Sheldrick, 2018)'
_diffrn_ambient_temperature 298
_diffrn_measured_fraction_theta_full 0.999
_diffrn_measured_fraction_theta_max 0.999
_diffrn_measurement_device_type 'Bruker APEX-IV Photon II'
_diffrn_measurement_method '\f and \w scans'
_diffrn_radiation_type MoK\a
_diffrn_radiation_wavelength 0.71073
_diffrn_reflns_av_R_equivalents 0.0924
_diffrn_reflns_av_unetI/netI 0.0498
_diffrn_reflns_Laue_measured_fraction_full 0.999
_diffrn_reflns_Laue_measured_fraction_max 0.999
_diffrn_reflns_limit_h_max 40
_diffrn_reflns_limit_h_min -40
_diffrn_reflns_limit_k_max 14
_diffrn_reflns_limit_k_min -14
_diffrn_reflns_limit_l_max 19
_diffrn_reflns_limit_l_min -19
_diffrn_reflns_number 48993
_diffrn_reflns_point_group_measured_fraction_full 0.999
_diffrn_reflns_point_group_measured_fraction_max 0.999
_diffrn_reflns_theta_full 25.000
_diffrn_reflns_theta_max 25.000
_diffrn_reflns_theta_min 2.140
_diffrn_source_current 0.0
_diffrn_source_power 0.0
_diffrn_source_voltage 0.0
_diffrn_standards_number 0
_exptl_absorpt_coefficient_mu 0.078
_exptl_absorpt_correction_T_max 0.7455
_exptl_absorpt_correction_T_min 0.6668
_exptl_absorpt_correction_type multi-scan
_exptl_absorpt_process_details
;
SADABS-2016/2 (Bruker,2016/2) was used for absorption correction.
wR2(int) was 0.1024 before and 0.0639 after correction.
The Ratio of minimum to maximum transmission is 0.8944.
The \l/2 correction factor is Not present.
;
_exptl_crystal_colour 'clear light colourless'
_exptl_crystal_colour_lustre clear
_exptl_crystal_colour_modifier light
_exptl_crystal_colour_primary colourless
_exptl_crystal_density_diffrn 1.237
_exptl_crystal_description block
_exptl_crystal_F_000 2736
_exptl_crystal_size_max 0.31
_exptl_crystal_size_mid 0.25
_exptl_crystal_size_min 0.15
_refine_diff_density_max 0.274
_refine_diff_density_min -0.266
_refine_diff_density_rms 0.036
_refine_ls_extinction_coef 0.0016(3)
_refine_ls_extinction_expression Fc^*^=kFc[1+0.001xFc^2^\l^3^/sin(2\q)]^-1/4^
_refine_ls_extinction_method 'SHELXL-2019/1 (Sheldrick 2019)'
_refine_ls_goodness_of_fit_ref 1.039
_refine_ls_hydrogen_treatment constr
_refine_ls_matrix_type full
_refine_ls_number_parameters 476
_refine_ls_number_reflns 6153
_refine_ls_number_restraints 39
_refine_ls_restrained_S_all 1.054
_refine_ls_R_factor_all 0.1293
_refine_ls_R_factor_gt 0.0692
_refine_ls_shift/su_max 0.000
_refine_ls_shift/su_mean 0.000
_refine_ls_structure_factor_coef Fsqd
_refine_ls_weighting_details 'w=1/[\s^2^(Fo^2^)+(0.0639P)^2^+4.4156P] where P=(Fo^2^+2Fc^2^)/3'
_refine_ls_weighting_scheme calc
_refine_ls_wR_factor_gt 0.1566
_refine_ls_wR_factor_ref 0.1864
_reflns_Friedel_coverage 0.000
_reflns_number_gt 3525
_reflns_number_total 6153
_reflns_threshold_expression 'I > 2\s(I)'
_cod_data_source_file d4cc05380j2.cif
_cod_data_source_block mo_gs_kg_390_b1_0m
_cod_database_code 7134029
_shelx_shelxl_version_number 2019/1
_shelx_space_group_comment
;
The symmetry employed for this shelxl refinement is uniquely defined
by the following loop, which should always be used as a source of
symmetry information in preference to the above space-group names.
They are only intended as comments.
;
_shelx_estimated_absorpt_t_max 0.988
_shelx_estimated_absorpt_t_min 0.976
_olex2_refinement_description
;
1. Fixed Uiso
 At 1.2 times of:
  All C(H) groups
 At 1.5 times of:
  All C(H,H,H) groups
2. Restrained distances
 C42-O4A \\sim C42-O4
 with sigma of 0.02
 C46A-O4A \\sim C46-O4
 with sigma of 0.02
 C42-C46A \\sim C42-C46
 with sigma of 0.04
3. Uiso/Uaniso restraints and constraints
C46A \\sim O4A: within 2A with sigma of 0.001 and sigma for terminal atoms of
0.002 within 2A
C46 \\sim O4: within 2A with sigma of 0.001 and sigma for terminal atoms of
0.002 within 2A
Uanis(C46A) \\sim Ueq, Uanis(O4A) \\sim Ueq: with sigma of 0.0001 and sigma for
terminal atoms of 0.0002
Uanis(C46) \\sim Ueq, Uanis(O4) \\sim Ueq: with sigma of 0.0001 and sigma for
terminal atoms of 0.0002
4. Others
 Sof(C46)=Sof(H46D)=Sof(H46E)=Sof(H46F)=Sof(O4)=1-FVAR(1)
 Sof(C46A)=Sof(H46A)=Sof(H46B)=Sof(H46C)=Sof(O4A)=FVAR(1)
5.a Aromatic/amide H refined with riding coordinates:
 C31(H31), C11(H11), C28(H28), C22(H22), C29(H29), C8(H8), C10(H10), C19(H19),
 C20(H20), C9(H9), C5(H5), C36(H36), C7(H7), C39(H39), C37(H37), C45(H45),
 C3(H3), C4(H4), C38(H38), C41(H41), C44(H44), C43(H43)
5.b Idealised Me refined as rotating group:
 C32(H32A,H32B,H32C), C23(H23A,H23B,H23C), C46A(H46A,H46B,H46C), C1(H1A,H1B,
 H1C), C46(H46D,H46E,H46F)
;
_olex2_exptl_crystal_mounting_method 'Nylon loop used'
_olex2_submission_special_instructions 'No special instructions were received'

loop_
_space_group_symop_operation_xyz
'x, y, z'
'-x+1/2, -y+1/2, z+1/2'
'-x, y, -z+1/2'
'x+1/2, -y+1/2, -z'
'-x, -y, -z'
'x-1/2, y-1/2, -z-1/2'
'x, -y, z-1/2'
'-x-1/2, y-1/2, z'

loop_
_atom_site_label
_atom_site_type_symbol
_atom_site_fract_x
_atom_site_fract_y
_atom_site_fract_z
_atom_site_U_iso_or_equiv
_atom_site_adp_type
_atom_site_occupancy
_atom_site_site_symmetry_order
_atom_site_calc_flag
_atom_site_refinement_flags_posn
_atom_site_refinement_flags_adp
_atom_site_refinement_flags_occupancy
_atom_site_disorder_assembly
_atom_site_disorder_group
O3 O 0.73767(7) 0.0059(2) 0.59433(18) 0.0857(8) Uani 1 1 d . . . . .
O2 O 0.72313(9) 0.6594(2) 0.33073(17) 0.1024(9) Uani 1 1 d . . . . .
C26 C 0.66412(8) 0.1907(2) 0.50881(19) 0.0540(8) Uani 1 1 d . . . . .
C27 C 0.66340(8) 0.2711(2) 0.56761(19) 0.0520(8) Uani 1 1 d . . . . .
C17 C 0.66485(8) 0.4978(3) 0.47254(19) 0.0555(8) Uani 1 1 d . . . . .
C14 C 0.63278(8) 0.3595(2) 0.55108(19) 0.0539(8) Uani 1 1 d . . . . .
C15 C 0.64779(8) 0.4756(2) 0.5517(2) 0.0558(8) Uani 1 1 d . . . . .
C25 C 0.63425(9) 0.2188(2) 0.44930(19) 0.0548(8) Uani 1 1 d . . . . .
C24 C 0.62359(9) 0.3365(2) 0.46087(19) 0.0546(8) Uani 1 1 d . . . . .
C12 C 0.60278(8) 0.4628(2) 0.65349(19) 0.0532(8) Uani 1 1 d . . . . .
C31 C 0.68851(9) 0.1001(3) 0.5153(2) 0.0602(9) Uani 1 1 d . . . . .
H31 H 0.688927 0.047101 0.475741 0.072 Uiso 1 1 calc R U . . .
C13 C 0.60132(8) 0.3624(2) 0.61425(19) 0.0538(8) Uani 1 1 d . . . . .
C16 C 0.63161(9) 0.5337(2) 0.6117(2) 0.0548(8) Uani 1 1 d . . . . .
C11 C 0.57867(9) 0.4819(3) 0.7181(2) 0.0638(9) Uani 1 1 d . . . . .
H11 H 0.579579 0.548219 0.744803 0.077 Uiso 1 1 calc R U . . .
C18 C 0.65170(9) 0.4172(3) 0.4209(2) 0.0563(8) Uani 1 1 d . . . . .
C30 C 0.71206(9) 0.0909(3) 0.5820(2) 0.0642(9) Uani 1 1 d . . . . .
C6 C 0.63675(10) 0.6500(3) 0.6294(2) 0.0612(9) Uani 1 1 d . . . . .
C28 C 0.68680(9) 0.2591(3) 0.6350(2) 0.0623(9) Uani 1 1 d . . . . .
H28 H 0.686179 0.311186 0.675181 0.075 Uiso 1 1 calc R U . . .
C22 C 0.68877(9) 0.5826(3) 0.4454(2) 0.0650(9) Uani 1 1 d . . . . .
H22 H 0.697143 0.637506 0.479526 0.078 Uiso 1 1 calc R U . . .
C29 C 0.71099(9) 0.1692(3) 0.6418(2) 0.0667(9) Uani 1 1 d . . . . .
H29 H 0.726736 0.160958 0.686778 0.080 Uiso 1 1 calc R U . . .
C35 C 0.58222(9) 0.3411(3) 0.4274(2) 0.0632(9) Uani 1 1 d . . . . .
C8 C 0.57592(9) 0.2812(3) 0.6388(2) 0.0647(9) Uani 1 1 d . . . . .
H8 H 0.575140 0.214508 0.612674 0.078 Uiso 1 1 calc R U . . .
C33 C 0.60659(9) 0.1644(3) 0.4072(2) 0.0632(9) Uani 1 1 d . . . . .
C10 C 0.55300(10) 0.4005(3) 0.7427(2) 0.0743(10) Uani 1 1 d . . . . .
H10 H 0.536559 0.412641 0.786209 0.089 Uiso 1 1 calc R U . . .
C19 C 0.66298(10) 0.4185(3) 0.3415(2) 0.0678(9) Uani 1 1 d . . . . .
H19 H 0.654324 0.364520 0.306781 0.081 Uiso 1 1 calc R U . . .
C21 C 0.69963(10) 0.5819(3) 0.3654(2) 0.0705(10) Uani 1 1 d . . . . .
C34 C 0.57398(9) 0.2409(3) 0.3918(2) 0.0679(10) Uani 1 1 d . . . . .
O1 O 0.57327(11) 0.8834(2) 0.6506(2) 0.1359(13) Uani 1 1 d . . . . .
C20 C 0.68717(10) 0.5007(3) 0.3146(2) 0.0745(10) Uani 1 1 d . . . . .
H20 H 0.695176 0.501517 0.261529 0.089 Uiso 1 1 calc R U . . .
C9 C 0.55158(10) 0.3020(3) 0.7035(2) 0.0757(11) Uani 1 1 d . . . . .
H9 H 0.534047 0.248771 0.720718 0.091 Uiso 1 1 calc R U . . .
C5 C 0.67388(11) 0.6935(3) 0.6443(2) 0.0723(10) Uani 1 1 d . . . . .
H5 H 0.696167 0.649451 0.641781 0.087 Uiso 1 1 calc R U . . .
C36 C 0.55559(10) 0.4261(3) 0.4266(2) 0.0788(11) Uani 1 1 d . . . . .
H36 H 0.561572 0.492673 0.450114 0.095 Uiso 1 1 calc R U . . .
C7 C 0.60436(12) 0.7171(3) 0.6337(2) 0.0783(11) Uani 1 1 d . . . . .
H7 H 0.579331 0.688398 0.625142 0.094 Uiso 1 1 calc R U . . .
C40 C 0.60612(12) 0.0454(3) 0.3905(2) 0.0750(10) Uani 1 1 d . . . . .
C32 C 0.73880(11) -0.0763(3) 0.5347(3) 0.0920(13) Uani 1 1 d . . . . .
H32A H 0.745885 -0.044350 0.484484 0.138 Uiso 1 1 calc R U . . .
H32B H 0.713293 -0.109735 0.530338 0.138 Uiso 1 1 calc R U . . .
H32C H 0.757987 -0.130345 0.549041 0.138 Uiso 1 1 calc R U . . .
C39 C 0.53818(11) 0.2270(4) 0.3513(2) 0.0896(12) Uani 1 1 d . . . . .
H39 H 0.532657 0.162257 0.324865 0.107 Uiso 1 1 calc R U . . .
C37 C 0.51907(11) 0.4084(5) 0.3890(3) 0.0951(14) Uani 1 1 d . . . . .
H37 H 0.500012 0.462817 0.389482 0.114 Uiso 1 1 calc R U . . .
C45 C 0.63835(13) -0.0046(3) 0.3554(3) 0.0902(12) Uani 1 1 d . . . . .
H45 H 0.660077 0.036823 0.340373 0.108 Uiso 1 1 calc R U . . .
C3 C 0.64518(17) 0.8697(3) 0.6651(3) 0.0983(14) Uani 1 1 d . . . . .
H3 H 0.648126 0.943316 0.676314 0.118 Uiso 1 1 calc R U . . .
C4 C 0.67739(14) 0.8019(4) 0.6628(3) 0.0919(13) Uani 1 1 d . . . . .
H4 H 0.702218 0.830219 0.674068 0.110 Uiso 1 1 calc R U . . .
C2 C 0.60846(14) 0.8264(3) 0.6504(3) 0.0911(13) Uani 1 1 d . . . . .
C38 C 0.51128(12) 0.3113(5) 0.3514(3) 0.1023(15) Uani 1 1 d . . . . .
H38 H 0.487280 0.302246 0.325372 0.123 Uiso 1 1 calc R U . . .
C41 C 0.57387(14) -0.0171(4) 0.4121(3) 0.1056(15) Uani 1 1 d . . . . .
H41 H 0.551548 0.014845 0.434270 0.127 Uiso 1 1 calc R U . . .
C23 C 0.74004(14) 0.7378(4) 0.3778(3) 0.1153(17) Uani 1 1 d . . . . .
H23A H 0.758577 0.778998 0.346795 0.173 Uiso 1 1 calc R U . . .
H23B H 0.753470 0.703796 0.421582 0.173 Uiso 1 1 calc R U . . .
H23C H 0.719909 0.785378 0.397855 0.173 Uiso 1 1 calc R U . . .
C42 C 0.5758(2) -0.1305(6) 0.3995(4) 0.138(2) Uani 1 1 d D . . . .
C44 C 0.63843(19) -0.1157(4) 0.3425(3) 0.1235(19) Uani 1 1 d . . . . .
H44 H 0.660088 -0.148344 0.318275 0.148 Uiso 1 1 calc R U . . .
C46A C 0.5196(2) -0.1660(8) 0.4612(6) 0.1181(18) Uani 0.619(7) 1 d D U P A 1
H46A H 0.507372 -0.112731 0.427452 0.177 Uiso 0.619(7) 1 calc R U P A 1
H46B H 0.529189 -0.131456 0.508713 0.177 Uiso 0.619(7) 1 calc R U P A 1
H46C H 0.500684 -0.220866 0.475159 0.177 Uiso 0.619(7) 1 calc R U P A 1
O4A O 0.55216(18) -0.2157(5) 0.4194(4) 0.1230(17) Uani 0.619(7) 1 d D U P A 1
C43 C 0.6077(3) -0.1767(5) 0.3646(4) 0.153(3) Uani 1 1 d . . . . .
H43 H 0.608217 -0.251479 0.355966 0.184 Uiso 1 1 calc R U . . .
C1 C 0.5749(2) 0.9970(4) 0.6582(4) 0.168(3) Uani 1 1 d . . . . .
H1A H 0.589053 1.027119 0.613751 0.252 Uiso 1 1 calc R U . . .
H1B H 0.588259 1.015618 0.706820 0.252 Uiso 1 1 calc R U . . .
H1C H 0.548641 1.025972 0.659196 0.252 Uiso 1 1 calc R U . . .
C46 C 0.5241(5) -0.2568(12) 0.4527(10) 0.142(2) Uani 0.381(7) 1 d D U P A 2
H46D H 0.520590 -0.310780 0.411970 0.214 Uiso 0.381(7) 1 calc R U P A 2
H46E H 0.500797 -0.253345 0.485215 0.214 Uiso 0.381(7) 1 calc R U P A 2
H46F H 0.546317 -0.275917 0.485319 0.214 Uiso 0.381(7) 1 calc R U P A 2
O4 O 0.5306(3) -0.1567(9) 0.4178(7) 0.143(2) Uani 0.381(7) 1 d D U P A 2

loop_
_atom_site_aniso_label
_atom_site_aniso_U_11
_atom_site_aniso_U_22
_atom_site_aniso_U_33
_atom_site_aniso_U_23
_atom_site_aniso_U_13
_atom_site_aniso_U_12
O3 0.0712(15) 0.0736(17) 0.112(2) 0.0196(16) -0.0143(14) 0.0114(14)
O2 0.121(2) 0.097(2) 0.090(2) 0.0231(17) 0.0099(18) -0.0341(19)
C26 0.0481(17) 0.0540(19) 0.060(2) 0.0061(17) 0.0005(16) -0.0034(15)
C27 0.0486(16) 0.0509(18) 0.057(2) 0.0114(16) -0.0007(15) -0.0057(14)
C17 0.0517(17) 0.0575(19) 0.057(2) 0.0127(17) 0.0028(16) 0.0033(16)
C14 0.0511(16) 0.0520(19) 0.059(2) 0.0056(16) 0.0021(16) -0.0007(15)
C15 0.0532(17) 0.0516(19) 0.062(2) 0.0064(17) -0.0008(16) -0.0028(15)
C25 0.0511(17) 0.0568(19) 0.057(2) 0.0049(16) -0.0002(16) -0.0015(15)
C24 0.0543(18) 0.0577(19) 0.052(2) 0.0052(16) 0.0013(15) 0.0019(15)
C12 0.0486(16) 0.0552(19) 0.056(2) 0.0040(16) 0.0003(15) 0.0000(15)
C31 0.0548(18) 0.0541(19) 0.072(2) 0.0064(17) 0.0005(18) -0.0007(16)
C13 0.0523(17) 0.0527(19) 0.056(2) 0.0065(16) -0.0023(15) -0.0003(15)
C16 0.0521(17) 0.0518(19) 0.061(2) 0.0040(17) -0.0009(16) -0.0047(15)
C11 0.0578(18) 0.065(2) 0.068(2) -0.0056(18) 0.0028(17) -0.0046(17)
C18 0.0565(18) 0.058(2) 0.054(2) 0.0083(17) -0.0003(16) 0.0052(16)
C30 0.0474(18) 0.062(2) 0.083(3) 0.021(2) -0.0038(18) 0.0014(16)
C6 0.066(2) 0.056(2) 0.062(2) 0.0021(16) 0.0040(17) -0.0089(18)
C28 0.0626(19) 0.063(2) 0.061(2) 0.0082(17) -0.0050(18) -0.0058(18)
C22 0.067(2) 0.061(2) 0.067(2) 0.0109(18) 0.0008(18) -0.0028(17)
C29 0.0570(19) 0.075(2) 0.068(2) 0.017(2) -0.0122(18) -0.0030(18)
C35 0.0542(19) 0.075(2) 0.060(2) 0.0136(19) -0.0017(16) 0.0050(18)
C8 0.064(2) 0.054(2) 0.076(2) 0.0002(18) 0.0072(19) -0.0080(16)
C33 0.061(2) 0.071(2) 0.057(2) 0.0007(18) -0.0028(17) -0.0056(18)
C10 0.065(2) 0.079(3) 0.079(3) -0.003(2) 0.0221(19) -0.0090(19)
C19 0.072(2) 0.070(2) 0.062(2) 0.0074(19) -0.0019(18) 0.0053(19)
C21 0.074(2) 0.065(2) 0.072(3) 0.027(2) 0.012(2) -0.0034(19)
C34 0.0529(19) 0.090(3) 0.061(2) 0.006(2) -0.0059(17) -0.0070(19)
O1 0.151(3) 0.0636(19) 0.193(4) -0.005(2) 0.012(3) 0.0189(19)
C20 0.082(2) 0.083(3) 0.058(2) 0.012(2) 0.006(2) 0.001(2)
C9 0.068(2) 0.067(2) 0.093(3) 0.006(2) 0.023(2) -0.0115(18)
C5 0.073(2) 0.074(2) 0.071(2) 0.000(2) 0.0053(19) -0.0231(19)
C36 0.069(2) 0.093(3) 0.074(3) 0.023(2) 0.002(2) 0.016(2)
C7 0.082(2) 0.054(2) 0.099(3) -0.001(2) 0.007(2) -0.0064(19)
C40 0.091(3) 0.073(2) 0.061(2) -0.005(2) -0.015(2) -0.017(2)
C32 0.078(3) 0.070(3) 0.128(4) 0.013(3) 0.005(2) 0.018(2)
C39 0.063(2) 0.135(4) 0.071(3) 0.003(3) -0.016(2) -0.010(3)
C37 0.059(2) 0.140(4) 0.086(3) 0.037(3) 0.001(2) 0.025(3)
C45 0.106(3) 0.078(3) 0.087(3) -0.018(2) -0.016(3) 0.005(2)
C3 0.143(4) 0.060(2) 0.092(3) -0.010(2) 0.013(3) -0.036(3)
C4 0.100(3) 0.081(3) 0.095(3) 0.000(2) 0.004(3) -0.035(3)
C2 0.110(3) 0.057(2) 0.107(3) 0.002(2) 0.013(3) 0.005(3)
C38 0.055(2) 0.174(5) 0.078(3) 0.020(3) -0.009(2) 0.002(3)
C41 0.112(3) 0.107(4) 0.097(4) -0.008(3) -0.011(3) -0.052(3)
C23 0.116(4) 0.123(4) 0.107(4) 0.042(3) -0.023(3) -0.043(3)
C42 0.166(6) 0.127(5) 0.120(5) 0.017(4) -0.028(4) -0.103(5)
C44 0.157(5) 0.084(3) 0.130(5) -0.025(3) -0.045(4) 0.010(3)
C46A 0.1181(18) 0.1181(18) 0.1181(18) 0.0000(2) 0.0000(2) -0.0001(2)
O4A 0.1230(17) 0.1230(17) 0.1230(17) -0.00002(10) 0.00000(10) -0.00002(10)
C43 0.222(9) 0.100(5) 0.138(6) -0.006(4) -0.055(6) -0.031(6)
C1 0.247(7) 0.058(3) 0.200(7) -0.016(3) -0.022(6) 0.030(4)
C46 0.142(2) 0.142(2) 0.142(2) 0.0000(2) 0.0000(2) 0.0000(2)
O4 0.143(2) 0.143(2) 0.143(2) 0.00000(10) -0.00001(10) -0.00001(10)

loop_
_atom_type_symbol
_atom_type_description
_atom_type_scat_dispersion_real
_atom_type_scat_dispersion_imag
_atom_type_scat_source
C C 0.0033 0.0016 'International Tables Vol C Tables 4.2.6.8 and 6.1.1.4'
H H 0.0000 0.0000 'International Tables Vol C Tables 4.2.6.8 and 6.1.1.4'
O O 0.0106 0.0060 'International Tables Vol C Tables 4.2.6.8 and 6.1.1.4'

loop_
_geom_angle_atom_site_label_1
_geom_angle_atom_site_label_2
_geom_angle_atom_site_label_3
_geom_angle
_geom_angle_site_symmetry_1
_geom_angle_site_symmetry_3
_geom_angle_publ_flag
C30 O3 C32 116.8(3) . . ?
C21 O2 C23 119.1(3) . . ?
C27 C26 C25 107.7(3) . . ?
C31 C26 C27 121.4(3) . . ?
C31 C26 C25 130.8(3) . . ?
C26 C27 C14 112.7(3) . . ?
C28 C27 C26 119.3(3) . . ?
C28 C27 C14 127.7(3) . . ?
C18 C17 C15 107.7(3) . . ?
C18 C17 C22 120.9(3) . . ?
C22 C17 C15 131.3(3) . . ?
C27 C14 C24 100.5(2) . . ?
C15 C14 C27 116.1(2) . . ?
C15 C14 C24 104.1(2) . . ?
C13 C14 C27 111.8(2) . . ?
C13 C14 C15 102.2(2) . . ?
C13 C14 C24 122.8(2) . . ?
C17 C15 C14 107.5(3) . . ?
C16 C15 C17 137.1(3) . . ?
C16 C15 C14 111.5(3) . . ?
C26 C25 C24 107.8(3) . . ?
C33 C25 C26 136.1(3) . . ?
C33 C25 C24 112.1(3) . . ?
C25 C24 C14 104.5(2) . . ?
C25 C24 C18 114.7(3) . . ?
C25 C24 C35 102.2(3) . . ?
C18 C24 C14 100.5(2) . . ?
C35 C24 C14 122.4(3) . . ?
C35 C24 C18 113.0(3) . . ?
C13 C12 C16 108.5(3) . . ?
C11 C12 C13 120.0(3) . . ?
C11 C12 C16 131.4(3) . . ?
C26 C31 H31 120.9 . . ?
C30 C31 C26 118.2(3) . . ?
C30 C31 H31 120.9 . . ?
C12 C13 C14 109.1(3) . . ?
C8 C13 C14 129.4(3) . . ?
C8 C13 C12 121.3(3) . . ?
C15 C16 C12 108.0(3) . . ?
C15 C16 C6 128.1(3) . . ?
C6 C16 C12 123.5(3) . . ?
C12 C11 H11 120.6 . . ?
C12 C11 C10 118.8(3) . . ?
C10 C11 H11 120.6 . . ?
C17 C18 C24 112.9(3) . . ?
C19 C18 C17 120.2(3) . . ?
C19 C18 C24 126.9(3) . . ?
O3 C30 C31 123.4(3) . . ?
O3 C30 C29 115.7(3) . . ?
C31 C30 C29 120.9(3) . . ?
C5 C6 C16 121.1(3) . . ?
C7 C6 C16 119.9(3) . . ?
C7 C6 C5 118.9(3) . . ?
C27 C28 H28 120.3 . . ?
C29 C28 C27 119.4(3) . . ?
C29 C28 H28 120.3 . . ?
C17 C22 H22 121.2 . . ?
C21 C22 C17 117.7(3) . . ?
C21 C22 H22 121.2 . . ?
C30 C29 H29 119.7 . . ?
C28 C29 C30 120.7(3) . . ?
C28 C29 H29 119.7 . . ?
C34 C35 C24 108.1(3) . . ?
C36 C35 C24 129.7(3) . . ?
C36 C35 C34 122.2(3) . . ?
C13 C8 H8 120.9 . . ?
C13 C8 C9 118.1(3) . . ?
C9 C8 H8 120.9 . . ?
C25 C33 C34 107.3(3) . . ?
C25 C33 C40 126.2(3) . . ?
C34 C33 C40 125.8(3) . . ?
C11 C10 H10 119.6 . . ?
C9 C10 C11 120.9(3) . . ?
C9 C10 H10 119.6 . . ?
C18 C19 H19 120.4 . . ?
C20 C19 C18 119.2(3) . . ?
C20 C19 H19 120.4 . . ?
O2 C21 C22 124.0(4) . . ?
O2 C21 C20 114.7(3) . . ?
C20 C21 C22 121.3(3) . . ?
C35 C34 C33 109.8(3) . . ?
C35 C34 C39 119.2(4) . . ?
C39 C34 C33 131.0(4) . . ?
C2 O1 C1 118.0(4) . . ?
C19 C20 C21 120.7(3) . . ?
C19 C20 H20 119.7 . . ?
C21 C20 H20 119.7 . . ?
C8 C9 H9 119.5 . . ?
C10 C9 C8 121.0(3) . . ?
C10 C9 H9 119.5 . . ?
C6 C5 H5 120.3 . . ?
C4 C5 C6 119.5(4) . . ?
C4 C5 H5 120.3 . . ?
C35 C36 H36 121.2 . . ?
C35 C36 C37 117.5(4) . . ?
C37 C36 H36 121.2 . . ?
C6 C7 H7 119.5 . . ?
C6 C7 C2 120.9(4) . . ?
C2 C7 H7 119.5 . . ?
C45 C40 C33 120.5(4) . . ?
C41 C40 C33 120.3(4) . . ?
C41 C40 C45 119.2(4) . . ?
O3 C32 H32A 109.5 . . ?
O3 C32 H32B 109.5 . . ?
O3 C32 H32C 109.5 . . ?
H32A C32 H32B 109.5 . . ?
H32A C32 H32C 109.5 . . ?
H32B C32 H32C 109.5 . . ?
C34 C39 H39 120.7 . . ?
C38 C39 C34 118.7(4) . . ?
C38 C39 H39 120.7 . . ?
C36 C37 H37 119.7 . . ?
C38 C37 C36 120.6(4) . . ?
C38 C37 H37 119.7 . . ?
C40 C45 H45 119.8 . . ?
C44 C45 C40 120.4(5) . . ?
C44 C45 H45 119.8 . . ?
C4 C3 H3 120.7 . . ?
C4 C3 C2 118.7(4) . . ?
C2 C3 H3 120.7 . . ?
C5 C4 H4 119.2 . . ?
C3 C4 C5 121.7(4) . . ?
C3 C4 H4 119.2 . . ?
C7 C2 O1 114.0(4) . . ?
C3 C2 O1 125.7(4) . . ?
C3 C2 C7 120.3(4) . . ?
C39 C38 H38 119.2 . . ?
C37 C38 C39 121.7(4) . . ?
C37 C38 H38 119.2 . . ?
C40 C41 H41 120.9 . . ?
C40 C41 C42 118.2(5) . . ?
C42 C41 H41 120.9 . . ?
O2 C23 H23A 109.5 . . ?
O2 C23 H23B 109.5 . . ?
O2 C23 H23C 109.5 . . ?
H23A C23 H23B 109.5 . . ?
H23A C23 H23C 109.5 . . ?
H23B C23 H23C 109.5 . . ?
C41 C42 O4 97.3(7) . . ?
O4A C42 C41 134.2(7) . . ?
C43 C42 C41 121.0(6) . . ?
C43 C42 O4A 104.7(8) . . ?
C43 C42 O4 140.0(8) . . ?
C45 C44 H44 119.7 . . ?
C43 C44 C45 120.6(6) . . ?
C43 C44 H44 119.7 . . ?
H46A C46A H46B 109.5 . . ?
H46A C46A H46C 109.5 . . ?
H46B C46A H46C 109.5 . . ?
O4A C46A H46A 109.5 . . ?
O4A C46A H46B 109.5 . . ?
O4A C46A H46C 109.5 . . ?
C42 O4A C46A 104.1(7) . . ?
C42 C43 H43 119.8 . . ?
C44 C43 C42 120.5(7) . . ?
C44 C43 H43 119.8 . . ?
O1 C1 H1A 109.5 . . ?
O1 C1 H1B 109.5 . . ?
O1 C1 H1C 109.5 . . ?
H1A C1 H1B 109.5 . . ?
H1A C1 H1C 109.5 . . ?
H1B C1 H1C 109.5 . . ?
H46D C46 H46E 109.5 . . ?
H46D C46 H46F 109.5 . . ?
H46E C46 H46F 109.5 . . ?
O4 C46 H46D 109.5 . . ?
O4 C46 H46E 109.5 . . ?
O4 C46 H46F 109.5 . . ?
C46 O4 C42 114.6(11) . . ?

loop_
_geom_bond_atom_site_label_1
_geom_bond_atom_site_label_2
_geom_bond_distance
_geom_bond_site_symmetry_2
_geom_bond_publ_flag
O3 C30 1.374(4) . ?
O3 C32 1.422(4) . ?
O2 C21 1.371(4) . ?
O2 C23 1.371(5) . ?
C26 C27 1.396(4) . ?
C26 C25 1.463(4) . ?
C26 C31 1.392(4) . ?
C27 C14 1.528(4) . ?
C27 C28 1.388(4) . ?
C17 C15 1.474(4) . ?
C17 C18 1.390(4) . ?
C17 C22 1.396(4) . ?
C14 C15 1.515(4) . ?
C14 C24 1.570(4) . ?
C14 C13 1.504(4) . ?
C15 C16 1.350(4) . ?
C25 C24 1.503(4) . ?
C25 C33 1.351(4) . ?
C24 C18 1.531(4) . ?
C24 C35 1.512(4) . ?
C12 C13 1.399(4) . ?
C12 C16 1.485(4) . ?
C12 C11 1.378(4) . ?
C31 H31 0.9300 . ?
C31 C30 1.379(4) . ?
C13 C8 1.380(4) . ?
C16 C6 1.471(4) . ?
C11 H11 0.9300 . ?
C11 C10 1.388(4) . ?
C18 C19 1.386(5) . ?
C30 C29 1.390(5) . ?
C6 C5 1.390(4) . ?
C6 C7 1.375(5) . ?
C28 H28 0.9300 . ?
C28 C29 1.381(4) . ?
C22 H22 0.9300 . ?
C22 C21 1.390(5) . ?
C29 H29 0.9300 . ?
C35 C34 1.396(5) . ?
C35 C36 1.381(5) . ?
C8 H8 0.9300 . ?
C8 C9 1.388(5) . ?
C33 C34 1.473(5) . ?
C33 C40 1.490(5) . ?
C10 H10 0.9300 . ?
C10 C9 1.378(5) . ?
C19 H19 0.9300 . ?
C19 C20 1.377(5) . ?
C21 C20 1.379(5) . ?
C34 C39 1.401(5) . ?
O1 C2 1.384(5) . ?
O1 C1 1.403(5) . ?
C20 H20 0.9300 . ?
C9 H9 0.9300 . ?
C5 H5 0.9300 . ?
C5 C4 1.374(5) . ?
C36 H36 0.9300 . ?
C36 C37 1.407(5) . ?
C7 H7 0.9300 . ?
C7 C2 1.379(5) . ?
C40 C45 1.385(5) . ?
C40 C41 1.384(5) . ?
C32 H32A 0.9600 . ?
C32 H32B 0.9600 . ?
C32 H32C 0.9600 . ?
C39 H39 0.9300 . ?
C39 C38 1.380(6) . ?
C37 H37 0.9300 . ?
C37 C38 1.374(6) . ?
C45 H45 0.9300 . ?
C45 C44 1.383(6) . ?
C3 H3 0.9300 . ?
C3 C4 1.374(6) . ?
C3 C2 1.376(6) . ?
C4 H4 0.9300 . ?
C38 H38 0.9300 . ?
C41 H41 0.9300 . ?
C41 C42 1.412(8) . ?
C23 H23A 0.9600 . ?
C23 H23B 0.9600 . ?
C23 H23C 0.9600 . ?
C42 O4A 1.359(7) . ?
C42 C43 1.355(9) . ?
C42 O4 1.594(11) . ?
C44 H44 0.9300 . ?
C44 C43 1.336(8) . ?
C46A H46A 0.9600 . ?
C46A H46B 0.9600 . ?
C46A H46C 0.9600 . ?
C46A O4A 1.442(9) . ?
C43 H43 0.9300 . ?
C1 H1A 0.9600 . ?
C1 H1B 0.9600 . ?
C1 H1C 0.9600 . ?
C46 H46D 0.9600 . ?
C46 H46E 0.9600 . ?
C46 H46F 0.9600 . ?
C46 O4 1.381(13) . ?

loop_
_geom_torsion_atom_site_label_1
_geom_torsion_atom_site_label_2
_geom_torsion_atom_site_label_3
_geom_torsion_atom_site_label_4
_geom_torsion
_geom_torsion_site_symmetry_1
_geom_torsion_site_symmetry_2
_geom_torsion_site_symmetry_3
_geom_torsion_site_symmetry_4
_geom_torsion_publ_flag
O3 C30 C29 C28 178.9(3) . . . . ?
O2 C21 C20 C19 -179.2(3) . . . . ?
C26 C27 C14 C15 -126.7(3) . . . . ?
C26 C27 C14 C24 -15.3(3) . . . . ?
C26 C27 C14 C13 116.6(3) . . . . ?
C26 C27 C28 C29 1.4(4) . . . . ?
C26 C25 C24 C14 -26.0(3) . . . . ?
C26 C25 C24 C18 82.9(3) . . . . ?
C26 C25 C24 C35 -154.5(2) . . . . ?
C26 C25 C33 C34 150.2(4) . . . . ?
C26 C25 C33 C40 -20.9(6) . . . . ?
C26 C31 C30 O3 -179.1(3) . . . . ?
C26 C31 C30 C29 1.0(5) . . . . ?
C27 C26 C25 C24 16.9(3) . . . . ?
C27 C26 C25 C33 -137.7(4) . . . . ?
C27 C26 C31 C30 0.4(4) . . . . ?
C27 C14 C15 C17 83.1(3) . . . . ?
C27 C14 C15 C16 -115.2(3) . . . . ?
C27 C14 C24 C25 24.1(3) . . . . ?
C27 C14 C24 C18 -95.0(2) . . . . ?
C27 C14 C24 C35 139.0(3) . . . . ?
C27 C14 C13 C12 116.8(3) . . . . ?
C27 C14 C13 C8 -58.0(4) . . . . ?
C27 C28 C29 C30 -0.1(5) . . . . ?
C17 C15 C16 C12 151.0(3) . . . . ?
C17 C15 C16 C6 -22.2(6) . . . . ?
C17 C18 C19 C20 -0.3(5) . . . . ?
C17 C22 C21 O2 -179.6(3) . . . . ?
C17 C22 C21 C20 0.2(5) . . . . ?
C14 C27 C28 C29 175.5(3) . . . . ?
C14 C15 C16 C12 -3.0(3) . . . . ?
C14 C15 C16 C6 -176.1(3) . . . . ?
C14 C24 C18 C17 -17.6(3) . . . . ?
C14 C24 C18 C19 165.1(3) . . . . ?
C14 C24 C35 C34 -123.5(3) . . . . ?
C14 C24 C35 C36 58.6(5) . . . . ?
C14 C13 C8 C9 174.6(3) . . . . ?
C15 C17 C18 C24 1.9(3) . . . . ?
C15 C17 C18 C19 179.4(3) . . . . ?
C15 C17 C22 C21 -178.8(3) . . . . ?
C15 C14 C24 C25 144.6(2) . . . . ?
C15 C14 C24 C18 25.5(3) . . . . ?
C15 C14 C24 C35 -100.5(3) . . . . ?
C15 C14 C13 C12 -8.0(3) . . . . ?
C15 C14 C13 C8 177.1(3) . . . . ?
C15 C16 C6 C5 -58.7(5) . . . . ?
C15 C16 C6 C7 123.1(4) . . . . ?
C25 C26 C27 C14 -0.2(3) . . . . ?
C25 C26 C27 C28 174.7(3) . . . . ?
C25 C26 C31 C30 -174.9(3) . . . . ?
C25 C24 C18 C17 -129.0(3) . . . . ?
C25 C24 C18 C19 53.7(4) . . . . ?
C25 C24 C35 C34 -7.4(3) . . . . ?
C25 C24 C35 C36 174.6(3) . . . . ?
C25 C33 C34 C35 -1.5(4) . . . . ?
C25 C33 C34 C39 -179.8(4) . . . . ?
C25 C33 C40 C45 -54.3(5) . . . . ?
C25 C33 C40 C41 123.8(4) . . . . ?
C24 C14 C15 C17 -26.3(3) . . . . ?
C24 C14 C15 C16 135.4(3) . . . . ?
C24 C14 C13 C12 -123.8(3) . . . . ?
C24 C14 C13 C8 61.3(4) . . . . ?
C24 C25 C33 C34 -3.6(4) . . . . ?
C24 C25 C33 C40 -174.7(3) . . . . ?
C24 C18 C19 C20 176.8(3) . . . . ?
C24 C35 C34 C33 5.9(4) . . . . ?
C24 C35 C34 C39 -175.6(3) . . . . ?
C24 C35 C36 C37 178.3(3) . . . . ?
C12 C13 C8 C9 0.3(5) . . . . ?
C12 C16 C6 C5 129.2(3) . . . . ?
C12 C16 C6 C7 -49.0(5) . . . . ?
C12 C11 C10 C9 0.1(5) . . . . ?
C31 C26 C27 C14 -176.5(3) . . . . ?
C31 C26 C27 C28 -1.6(4) . . . . ?
C31 C26 C25 C24 -167.4(3) . . . . ?
C31 C26 C25 C33 38.0(6) . . . . ?
C31 C30 C29 C28 -1.2(5) . . . . ?
C13 C14 C15 C17 -155.0(2) . . . . ?
C13 C14 C15 C16 6.7(3) . . . . ?
C13 C14 C24 C25 -100.5(3) . . . . ?
C13 C14 C24 C18 140.4(3) . . . . ?
C13 C14 C24 C35 14.4(4) . . . . ?
C13 C12 C16 C15 -2.4(3) . . . . ?
C13 C12 C16 C6 171.1(3) . . . . ?
C13 C12 C11 C10 -0.5(5) . . . . ?
C13 C8 C9 C10 -0.6(5) . . . . ?
C16 C12 C13 C14 6.7(3) . . . . ?
C16 C12 C13 C8 -177.9(3) . . . . ?
C16 C12 C11 C10 177.2(3) . . . . ?
C16 C6 C5 C4 -178.2(3) . . . . ?
C16 C6 C7 C2 179.8(4) . . . . ?
C11 C12 C13 C14 -175.1(3) . . . . ?
C11 C12 C13 C8 0.3(5) . . . . ?
C11 C12 C16 C15 179.7(3) . . . . ?
C11 C12 C16 C6 -6.8(5) . . . . ?
C11 C10 C9 C8 0.4(6) . . . . ?
C18 C17 C15 C14 15.7(3) . . . . ?
C18 C17 C15 C16 -138.9(4) . . . . ?
C18 C17 C22 C21 -1.4(5) . . . . ?
C18 C24 C35 C34 116.3(3) . . . . ?
C18 C24 C35 C36 -61.6(5) . . . . ?
C18 C19 C20 C21 -1.0(5) . . . . ?
C6 C5 C4 C3 -1.6(6) . . . . ?
C6 C7 C2 O1 178.4(4) . . . . ?
C6 C7 C2 C3 -1.6(7) . . . . ?
C28 C27 C14 C15 58.9(4) . . . . ?
C28 C27 C14 C24 170.4(3) . . . . ?
C28 C27 C14 C13 -57.7(4) . . . . ?
C22 C17 C15 C14 -166.7(3) . . . . ?
C22 C17 C15 C16 38.7(6) . . . . ?
C22 C17 C18 C24 -176.0(3) . . . . ?
C22 C17 C18 C19 1.5(5) . . . . ?
C22 C21 C20 C19 1.0(5) . . . . ?
C35 C24 C18 C17 114.4(3) . . . . ?
C35 C24 C18 C19 -62.8(4) . . . . ?
C35 C34 C39 C38 -3.3(5) . . . . ?
C35 C36 C37 C38 -2.9(6) . . . . ?
C33 C25 C24 C14 135.2(3) . . . . ?
C33 C25 C24 C18 -115.8(3) . . . . ?
C33 C25 C24 C35 6.8(4) . . . . ?
C33 C34 C39 C38 174.9(4) . . . . ?
C33 C40 C45 C44 177.7(4) . . . . ?
C33 C40 C41 C42 -176.2(4) . . . . ?
C34 C35 C36 C37 0.6(5) . . . . ?
C34 C33 C40 C45 136.1(4) . . . . ?
C34 C33 C40 C41 -45.7(5) . . . . ?
C34 C39 C38 C37 1.1(6) . . . . ?
C5 C6 C7 C2 1.6(6) . . . . ?
C36 C35 C34 C33 -176.0(3) . . . . ?
C36 C35 C34 C39 2.5(5) . . . . ?
C36 C37 C38 C39 2.1(7) . . . . ?
C7 C6 C5 C4 -0.1(5) . . . . ?
C40 C33 C34 C35 169.7(3) . . . . ?
C40 C33 C34 C39 -8.7(6) . . . . ?
C40 C45 C44 C43 -0.8(8) . . . . ?
C40 C41 C42 O4A 172.9(6) . . . . ?
C40 C41 C42 C43 -2.3(9) . . . . ?
C40 C41 C42 O4 -170.1(5) . . . . ?
C32 O3 C30 C31 -1.0(5) . . . . ?
C32 O3 C30 C29 178.9(3) . . . . ?
C45 C40 C41 C42 1.9(6) . . . . ?
C45 C44 C43 C42 0.5(10) . . . . ?
C4 C3 C2 O1 179.9(4) . . . . ?
C4 C3 C2 C7 -0.1(7) . . . . ?
C2 C3 C4 C5 1.7(7) . . . . ?
C41 C40 C45 C44 -0.4(6) . . . . ?
C41 C42 O4A C46A 0.5(10) . . . . ?
C41 C42 C43 C44 1.1(11) . . . . ?
C41 C42 O4 C46 -147.0(12) . . . . ?
C23 O2 C21 C22 5.8(5) . . . . ?
C23 O2 C21 C20 -174.0(4) . . . . ?
O4A C42 C43 C44 -175.3(6) . . . . ?
C43 C42 O4A C46A 176.2(6) . . . . ?
C43 C42 O4 C46 49.4(17) . . . . ?
C1 O1 C2 C7 -173.0(4) . . . . ?
C1 O1 C2 C3 7.0(7) . . . . ?
O4 C42 C43 C44 162.0(9) . . . . ?
